data_4340718
loop_
_publ_author_name
'Rajn\'ak, Cyril'
'Titi\<s, J\'an'
'Fuhr, Olaf'
'Ruben, Mario'
'Bo\<ca, Roman'

_publ_section_title
;
 Single-Molecule Magnetism in a Pentacoordinate Cobalt(II) Complex
 Supported by an Antenna Ligand.
;
_journal_issue 16
_journal_name_full 'Inorganic chemistry'
_journal_page_first 8200
_journal_page_last 8202
_journal_paper_doi 10.1021/ic501524a
_journal_volume 53
_journal_year 2014
_chemical_formula_moiety 'C18 H19 Cl2 Co N5, C2 H3 N'
_chemical_formula_sum 'C20 H22 Cl2 Co N6'
_chemical_formula_weight 476.26
_chemical_name_systematic
;
 ?
;
_space_group_crystal_system monoclinic
_space_group_IT_number 14
_space_group_name_Hall '-P 2ybc'
_space_group_name_H-M_alt 'P 1 21/c 1'
_symmetry_space_group_name_Hall '-P 2ybc'
_symmetry_space_group_name_H-M 'P 1 21/c 1'
_atom_sites_solution_hydrogens geom
_audit_creation_method SHELXL-2013
_cell_angle_alpha 90
_cell_angle_beta 114.320(3)
_cell_angle_gamma 90
_cell_formula_units_Z 4
_cell_length_a 13.4069(5)
_cell_length_b 11.8836(4)
_cell_length_c 15.0811(6)
_cell_measurement_reflns_used 28751
_cell_measurement_temperature 180(2)
_cell_measurement_theta_max 26.10
_cell_measurement_theta_min 2.27
_cell_volume 2189.53(15)
_computing_cell_refinement 'STOE X-AREA'
_computing_data_collection 'STOE X-AREA'
_computing_data_reduction 'STOE X-RED'
_computing_structure_refinement 'SHELXL-2013 (Sheldrick, 2013)'
_computing_structure_solution 'SHELXS-2013 (Sheldrick, 2013)'
_diffrn_ambient_temperature 180(2)
_diffrn_detector 'image plate (34 cm diameter)'
_diffrn_detector_area_resol_mean 6.67
_diffrn_detector_type STOE
_diffrn_measured_fraction_theta_full 0.990
_diffrn_measured_fraction_theta_max 0.987
_diffrn_measurement_details ' 288 frames, detector distance = 130 mm'
_diffrn_measurement_device '2-circle goniometer'
_diffrn_measurement_device_type 'STOE IPDS 2T'
_diffrn_measurement_method 'rotation method'
_diffrn_radiation_collimation '0.5 mm diameter, monocapillary'
_diffrn_radiation_monochromator 'plane graphite'
_diffrn_radiation_polarisn_norm 0
_diffrn_radiation_type 'Mo K\a'
_diffrn_radiation_wavelength 0.71073
_diffrn_reflns_av_R_equivalents 0.0191
_diffrn_reflns_av_unetI/netI 0.0114
_diffrn_reflns_Laue_measured_fraction_full 0.990
_diffrn_reflns_Laue_measured_fraction_max 0.987
_diffrn_reflns_limit_h_max 16
_diffrn_reflns_limit_h_min -16
_diffrn_reflns_limit_k_max 14
_diffrn_reflns_limit_k_min -13
_diffrn_reflns_limit_l_max 17
_diffrn_reflns_limit_l_min -18
_diffrn_reflns_number 18254
_diffrn_reflns_point_group_measured_fraction_full 0.990
_diffrn_reflns_point_group_measured_fraction_max 0.987
_diffrn_reflns_theta_full 25.242
_diffrn_reflns_theta_max 25.626
_diffrn_reflns_theta_min 2.266
_diffrn_source 'sealed X-ray tube, 12 x 0.4 mm long-fine focus'
_diffrn_source_current 40
_diffrn_source_power 2.000
_diffrn_source_voltage 50
_exptl_absorpt_coefficient_mu 1.046
_exptl_absorpt_correction_T_max 0.8346
_exptl_absorpt_correction_T_min 0.6128
_exptl_absorpt_correction_type integration
_exptl_crystal_colour blue
_exptl_crystal_density_diffrn 1.445
_exptl_crystal_description block
_exptl_crystal_F_000 980
_exptl_crystal_size_max 0.350
_exptl_crystal_size_mid 0.260
_exptl_crystal_size_min 0.150
_refine_diff_density_max 0.688
_refine_diff_density_min -0.351
_refine_diff_density_rms 0.047
_refine_ls_extinction_coef 0.0084(11)
_refine_ls_extinction_expression Fc^*^=kFc[1+0.001xFc^2^\l^3^/sin(2\q)]^-1/4^
_refine_ls_extinction_method SHELXL
_refine_ls_goodness_of_fit_ref 1.049
_refine_ls_hydrogen_treatment constr
_refine_ls_matrix_type full
_refine_ls_number_parameters 265
_refine_ls_number_reflns 4092
_refine_ls_number_restraints 0
_refine_ls_restrained_S_all 1.049
_refine_ls_R_factor_all 0.0274
_refine_ls_R_factor_gt 0.0249
_refine_ls_shift/su_max 0.002
_refine_ls_shift/su_mean 0.000
_refine_ls_structure_factor_coef Fsqd
_refine_ls_weighting_details
;
 w=1/[\s^2^(Fo^2^)+(0.0392P)^2^+1.1176P]
 where P=(Fo^2^+2Fc^2^)/3
;
_refine_ls_weighting_scheme calc
_refine_ls_wR_factor_gt 0.0671
_refine_ls_wR_factor_ref 0.0683
_reflns_Friedel_coverage 0.000
_reflns_number_gt 3748
_reflns_number_total 4092
_reflns_threshold_expression 'I > 2\s(I)'
_cod_data_source_file ic501524a_si_002.cif
_cod_data_source_block D:\1alle\CR120\Abskorr\CR-120
_cod_depositor_comments 'Adding full bibliography for 4340718.cif.'
_cod_database_code 4340718
_shelx_space_group_comment
;
The symmetry employed for this shelxl refinement is uniquely defined
by the following loop, which should always be used as a source of
symmetry information in preference to the above space-group names.
They are only intended as comments.
;
_shelxl_version_number 2013-2

loop_
_space_group_symop_operation_xyz
'x, y, z'
'-x, y+1/2, -z+1/2'
'-x, -y, -z'
'x, -y-1/2, z-1/2'

loop_
_atom_site_label
_atom_site_type_symbol
_atom_site_fract_x
_atom_site_fract_y
_atom_site_fract_z
_atom_site_U_iso_or_equiv
_atom_site_adp_type
_atom_site_occupancy
_atom_site_site_symmetry_order
_atom_site_calc_flag
_atom_site_refinement_flags_posn
_atom_site_refinement_flags_adp
Co1 Co 0.86685(2) 0.83204(2) 0.02928(2) 0.01809(9) Uani 1 1 d . .
Cl1 Cl 0.69407(3) 0.83938(3) 0.02495(3) 0.02777(11) Uani 1 1 d . .
Cl2 Cl 0.99244(3) 0.76408(3) 0.17154(3) 0.02670(11) Uani 1 1 d . .
N1 N 0.89472(11) 1.01279(11) 0.04897(9) 0.0218(3) Uani 1 1 d . .
N2 N 0.85764(10) 1.06913(10) -0.03762(9) 0.0189(3) Uani 1 1 d . .
N3 N 0.83886(10) 0.89571(10) -0.10669(9) 0.0176(3) Uani 1 1 d . .
N4 N 0.83740(10) 0.71324(10) -0.15269(9) 0.0183(3) Uani 1 1 d . .
N5 N 0.86569(11) 0.68934(11) -0.05684(9) 0.0222(3) Uani 1 1 d . .
C1 C 0.91440(13) 1.09239(14) 0.11524(11) 0.0253(3) Uani 1 1 d . .
H1A H 0.9410 1.0785 0.1832 0.030 Uiso 1 1 calc R U
C2 C 0.89126(14) 1.19957(14) 0.07328(12) 0.0266(3) Uani 1 1 d . .
H2A H 0.8989 1.2696 0.1058 0.032 Uiso 1 1 calc R U
C3 C 0.85535(14) 1.18201(13) -0.02461(12) 0.0232(3) Uani 1 1 d . .
H3A H 0.8331 1.2380 -0.0740 0.028 Uiso 1 1 calc R U
C4 C 0.82956(12) 1.00597(12) -0.12342(10) 0.0173(3) Uani 1 1 d . .
C5 C 0.79723(12) 1.05286(13) -0.21460(11) 0.0196(3) Uani 1 1 d . .
H5A H 0.7918 1.1320 -0.2241 0.024 Uiso 1 1 calc R U
C6 C 0.77280(12) 0.97836(13) -0.29263(10) 0.0185(3) Uani 1 1 d . .
C7 C 0.78403(12) 0.86203(13) -0.27646(11) 0.0190(3) Uani 1 1 d . .
H7A H 0.7686 0.8103 -0.3284 0.023 Uiso 1 1 calc R U
C8 C 0.81853(12) 0.82641(12) -0.18160(11) 0.0171(3) Uani 1 1 d . .
C9 C 0.83977(13) 0.61961(13) -0.20320(12) 0.0234(3) Uani 1 1 d . .
H9A H 0.8233 0.6155 -0.2707 0.028 Uiso 1 1 calc R U
C10 C 0.87036(14) 0.53244(14) -0.13852(12) 0.0267(4) Uani 1 1 d . .
H10A H 0.8798 0.4559 -0.1515 0.032 Uiso 1 1 calc R U
C11 C 0.88494(14) 0.57999(14) -0.04895(12) 0.0258(3) Uani 1 1 d . .
H11A H 0.9060 0.5388 0.0100 0.031 Uiso 1 1 calc R U
C12 C 0.73417(13) 1.02060(13) -0.39005(11) 0.0217(3) Uani 1 1 d . .
C13 C 0.69511(13) 1.05309(14) -0.47199(11) 0.0239(3) Uani 1 1 d . .
C14 C 0.64240(15) 1.09040(16) -0.57330(12) 0.0307(4) Uani 1 1 d . .
H14A H 0.6862 1.0645 -0.6086 0.037 Uiso 1 1 calc R U
H14B H 0.6406 1.1737 -0.5752 0.037 Uiso 1 1 calc R U
C15 C 0.52507(15) 1.04498(17) -0.62486(13) 0.0337(4) Uani 1 1 d . .
H15A H 0.4819 1.0707 -0.5889 0.040 Uiso 1 1 calc R U
H15B H 0.4912 1.0775 -0.6911 0.040 Uiso 1 1 calc R U
C16 C 0.51817(16) 0.91727(18) -0.63293(14) 0.0380(4) Uani 1 1 d . .
H16A H 0.5562 0.8855 -0.5667 0.046 Uiso 1 1 calc R U
H16B H 0.4402 0.8954 -0.6570 0.046 Uiso 1 1 calc R U
C17 C 0.56537(19) 0.8629(2) -0.69789(17) 0.0528(6) Uani 1 1 d . .
H17B H 0.6414 0.8897 -0.6782 0.063 Uiso 1 1 calc R U
H17A H 0.5681 0.7804 -0.6879 0.063 Uiso 1 1 calc R U
C18 C 0.5016(3) 0.8872(3) -0.80402(19) 0.0767(9) Uani 1 1 d . .
H18A H 0.4974 0.9687 -0.8146 0.092 Uiso 1 1 calc R U
H18B H 0.4275 0.8564 -0.8253 0.092 Uiso 1 1 calc R U
H18C H 0.5382 0.8523 -0.8415 0.092 Uiso 1 1 calc R U
N6 N 0.70542(16) 0.18281(14) 0.24690(13) 0.0431(4) Uani 1 1 d . .
C19 C 0.66173(15) 0.15885(14) 0.16753(14) 0.0309(4) Uani 1 1 d . .
C20 C 0.60669(18) 0.1292(2) 0.06523(15) 0.0461(5) Uani 1 1 d . .
H20A H 0.6300 0.1806 0.0266 0.069 Uiso 1 1 calc R U
H20B H 0.5273 0.1351 0.0443 0.069 Uiso 1 1 calc R U
H20C H 0.6256 0.0518 0.0558 0.069 Uiso 1 1 calc R U

loop_
_atom_site_aniso_label
_atom_site_aniso_U_11
_atom_site_aniso_U_22
_atom_site_aniso_U_33
_atom_site_aniso_U_23
_atom_site_aniso_U_13
_atom_site_aniso_U_12
Co1 0.02103(13) 0.02097(13) 0.01222(12) 0.00272(7) 0.00680(9) 0.00196(8)
Cl1 0.0219(2) 0.0347(2) 0.0275(2) 0.00340(16) 0.01091(17) 0.00363(15)
Cl2 0.0236(2) 0.0348(2) 0.01768(19) 0.00801(15) 0.00444(15) 0.00277(15)
N1 0.0255(7) 0.0231(7) 0.0134(6) 0.0009(5) 0.0047(5) -0.0007(5)
N2 0.0237(7) 0.0185(6) 0.0137(6) 0.0002(5) 0.0068(5) 0.0005(5)
N3 0.0210(6) 0.0176(6) 0.0151(6) -0.0003(5) 0.0084(5) -0.0006(5)
N4 0.0218(6) 0.0181(6) 0.0153(6) 0.0002(5) 0.0080(5) 0.0003(5)
N5 0.0269(7) 0.0235(7) 0.0158(6) 0.0035(5) 0.0082(5) 0.0042(5)
C1 0.0269(8) 0.0307(8) 0.0160(7) -0.0046(6) 0.0066(6) -0.0033(7)
C2 0.0312(9) 0.0247(8) 0.0236(8) -0.0095(6) 0.0111(7) -0.0021(7)
C3 0.0285(8) 0.0185(7) 0.0226(8) -0.0020(6) 0.0104(7) 0.0012(6)
C4 0.0184(7) 0.0184(7) 0.0157(7) -0.0022(5) 0.0074(6) -0.0005(5)
C5 0.0219(7) 0.0184(7) 0.0178(7) 0.0015(6) 0.0075(6) 0.0004(6)
C6 0.0179(7) 0.0229(7) 0.0150(7) 0.0018(6) 0.0071(6) 0.0001(6)
C7 0.0212(7) 0.0207(7) 0.0157(7) -0.0023(6) 0.0082(6) -0.0003(6)
C8 0.0180(7) 0.0172(7) 0.0175(7) -0.0011(5) 0.0087(6) -0.0003(5)
C9 0.0284(8) 0.0208(8) 0.0240(8) -0.0041(6) 0.0137(7) -0.0015(6)
C10 0.0315(9) 0.0182(7) 0.0320(9) -0.0007(6) 0.0146(7) 0.0009(6)
C11 0.0295(9) 0.0221(8) 0.0262(8) 0.0061(6) 0.0120(7) 0.0054(6)
C12 0.0255(8) 0.0219(7) 0.0187(8) -0.0001(6) 0.0100(6) -0.0007(6)
C13 0.0269(8) 0.0255(8) 0.0201(8) 0.0018(6) 0.0104(7) -0.0004(6)
C14 0.0351(9) 0.0370(9) 0.0182(8) 0.0085(7) 0.0092(7) 0.0014(7)
C15 0.0293(9) 0.0470(11) 0.0211(8) 0.0031(7) 0.0065(7) 0.0058(8)
C16 0.0317(10) 0.0492(11) 0.0293(9) -0.0090(8) 0.0086(8) 0.0005(8)
C17 0.0396(12) 0.0656(15) 0.0524(13) -0.0253(12) 0.0180(10) -0.0066(10)
C18 0.108(2) 0.086(2) 0.0442(14) -0.0229(14) 0.0389(16) -0.0227(18)
N6 0.0550(11) 0.0332(9) 0.0345(9) 0.0022(7) 0.0117(8) -0.0071(8)
C19 0.0311(9) 0.0229(8) 0.0373(11) 0.0035(7) 0.0127(8) -0.0010(7)
C20 0.0389(11) 0.0574(13) 0.0354(11) -0.0086(10) 0.0086(9) -0.0037(10)

loop_
_atom_type_symbol
_atom_type_description
_atom_type_scat_dispersion_real
_atom_type_scat_dispersion_imag
_atom_type_scat_source
C C 0.0033 0.0016 'International Tables Vol C Tables 4.2.6.8 and 6.1.1.4'
H H 0.0000 0.0000 'International Tables Vol C Tables 4.2.6.8 and 6.1.1.4'
N N 0.0061 0.0033 'International Tables Vol C Tables 4.2.6.8 and 6.1.1.4'
Cl Cl 0.1484 0.1585 'International Tables Vol C Tables 4.2.6.8 and 6.1.1.4'
Co Co 0.3494 0.9721 'International Tables Vol C Tables 4.2.6.8 and 6.1.1.4'

loop_
_exptl_crystal_face_index_h
_exptl_crystal_face_index_k
_exptl_crystal_face_index_l
_exptl_crystal_face_perp_dist
-1 1 2 0.1540
0 -1 -1 0.2310
1 2 -2 0.2490
1 0 0 0.0780
-1 0 0 0.1030
-1 -1 2 0.2600

loop_
_geom_angle_atom_site_label_1
_geom_angle_atom_site_label_2
_geom_angle_atom_site_label_3
_geom_angle
N3 Co1 N5 74.60(5)
N3 Co1 N1 74.08(5)
N5 Co1 N1 145.56(5)
N3 Co1 Cl2 146.17(4)
N5 Co1 Cl2 96.29(4)
N1 Co1 Cl2 101.76(4)
N3 Co1 Cl1 100.90(4)
N5 Co1 Cl1 105.02(4)
N1 Co1 Cl1 94.64(4)
Cl2 Co1 Cl1 112.922(17)
C1 N1 N2 104.65(13)
C1 N1 Co1 141.10(11)
N2 N1 Co1 112.23(9)
C3 N2 N1 111.53(12)
C3 N2 C4 130.29(13)
N1 N2 C4 118.18(12)
C4 N3 C8 118.52(13)
C4 N3 Co1 120.83(10)
C8 N3 Co1 120.29(10)
C9 N4 N5 111.33(12)
C9 N4 C8 130.86(13)
N5 N4 C8 117.66(12)
C11 N5 N4 105.00(13)
C11 N5 Co1 140.86(11)
N4 N5 Co1 114.13(9)
N1 C1 C2 111.82(14)
C3 C2 C1 105.27(14)
N2 C3 C2 106.73(14)
N3 C4 C5 123.64(13)
N3 C4 N2 112.48(12)
C5 C4 N2 123.88(13)
C4 C5 C6 116.86(14)
C5 C6 C7 120.45(13)
C5 C6 C12 120.08(14)
C7 C6 C12 119.46(14)
C8 C7 C6 116.77(13)
N3 C8 C7 123.71(14)
N3 C8 N4 112.39(13)
C7 C8 N4 123.90(13)
N4 C9 C10 106.91(14)
C9 C10 C11 105.33(14)
N5 C11 C10 111.43(14)
C13 C12 C6 175.49(17)
C12 C13 C14 177.36(18)
C13 C14 C15 112.05(14)
C16 C15 C14 113.97(16)
C17 C16 C15 116.72(19)
C18 C17 C16 113.7(2)
N6 C19 C20 179.1(2)

loop_
_geom_bond_atom_site_label_1
_geom_bond_atom_site_label_2
_geom_bond_distance
Co1 N3 2.0699(12)
Co1 N5 2.1321(14)
Co1 N1 2.1795(13)
Co1 Cl2 2.2616(4)
Co1 Cl1 2.2919(4)
N1 C1 1.321(2)
N1 N2 1.3659(17)
N2 C3 1.358(2)
N2 C4 1.4065(19)
N3 C4 1.3305(19)
N3 C8 1.3324(19)
N4 C9 1.356(2)
N4 N5 1.3647(18)
N4 C8 1.4042(19)
N5 C11 1.321(2)
C1 C2 1.399(2)
C2 C3 1.367(2)
C4 C5 1.378(2)
C5 C6 1.399(2)
C6 C7 1.401(2)
C6 C12 1.432(2)
C7 C8 1.377(2)
C9 C10 1.365(2)
C10 C11 1.402(2)
C12 C13 1.191(2)
C13 C14 1.463(2)
C14 C15 1.537(3)
C15 C16 1.522(3)
C16 C17 1.513(3)
C17 C18 1.500(4)
N6 C19 1.131(3)
C19 C20 1.453(3)
